data_4028299
loop_
_publ_author_name
'Jing-Chun Han'
'Lian-Zhu Liu'
'Yuan-Yuan Chang'
'Guo-Zong Yue'
'Jie Guo'
'Li-Yan Zhou'
'Chuang-Chuang Li'
'Zhen Yang'

_publ_section_title
;
 Asymmetric Total Synthesis of Caribenol A via an Intramolecular
 Diels-Alder Reaction
;
_journal_name_full 'Journal of Organic Chemistry'
_journal_page_first 5492
_journal_page_last 5504
_journal_paper_doi 10.1021/jo4006156
_journal_volume 78
_journal_year 2013
_chemical_formula_moiety 'C26 H29 N O7'
_chemical_formula_sum 'C26 H29 N O7'
_chemical_formula_weight 467.52
_space_group_IT_number 14
_symmetry_cell_setting monoclinic
_symmetry_Int_Tables_number 14
_symmetry_space_group_name_Hall '-P 2ybc'
_symmetry_space_group_name_H-M 'P 1 21/c 1'
_atom_sites_solution_hydrogens geom
_atom_sites_solution_primary direct
_atom_sites_solution_secondary difmap
_cell_angle_alpha 90.0000
_cell_angle_beta 105.839(7)
_cell_angle_gamma 90.0000
_cell_formula_units_Z 4
_cell_length_a 24.1779(17)
_cell_length_b 7.16210(10)
_cell_length_c 14.2437(2)
_cell_measurement_reflns_used 12088
_cell_measurement_temperature 113
_cell_measurement_theta_max 68.20
_cell_measurement_theta_min 6.50
_cell_volume 2372.86(19)
_computing_cell_refinement 'CrystalClear-SM Auto 2.0 r4'
_computing_data_collection 'CrystalClear-SM Auto 2.0 r4 (Rigaku, 2009)'
_computing_data_reduction 'CrystalClear-SM Auto 2.0 r4'
_computing_molecular_graphics 'CrystalStructure 4.0'
_computing_publication_material 'CrystalStructure 4.0 (Rigaku, 2009)'
_computing_structure_refinement 'SHELXL97 (Sheldrick, 1997)'
_computing_structure_solution 'SHELXS97 (Sheldrick, 1997)'
_diffrn_ambient_temperature 113
_diffrn_measured_fraction_theta_full 0.977
_diffrn_measured_fraction_theta_max 0.977
_diffrn_measurement_device_type 'Rigaku Saturn70 CCD'
_diffrn_measurement_method \w
_diffrn_radiation_type 'Cu K\a'
_diffrn_radiation_wavelength 1.54187
_diffrn_reflns_av_R_equivalents 0.0707
_diffrn_reflns_limit_h_max 28
_diffrn_reflns_limit_h_min -29
_diffrn_reflns_limit_k_max 7
_diffrn_reflns_limit_k_min -8
_diffrn_reflns_limit_l_max 17
_diffrn_reflns_limit_l_min -13
_diffrn_reflns_number 14058
_diffrn_reflns_theta_full 68.24
_diffrn_reflns_theta_max 68.24
_diffrn_standards_number 0
_exptl_absorpt_coefficient_mu 0.787
_exptl_absorpt_correction_T_max 0.984
_exptl_absorpt_correction_T_min 0.668
_exptl_absorpt_correction_type multi-scan
_exptl_absorpt_process_details 'Jacobson, R. (1998) Private communication'
_exptl_crystal_colour colorless
_exptl_crystal_density_diffrn 1.309
_exptl_crystal_description chip
_exptl_crystal_F_000 992.00
_exptl_crystal_size_max 0.40
_exptl_crystal_size_mid 0.20
_exptl_crystal_size_min 0.02
_refine_diff_density_max 0.280
_refine_diff_density_min -0.250
_refine_ls_extinction_method none
_refine_ls_goodness_of_fit_ref 1.025
_refine_ls_hydrogen_treatment constr
_refine_ls_number_parameters 307
_refine_ls_number_reflns 4256
_refine_ls_number_restraints 0
_refine_ls_R_factor_gt 0.0455
_refine_ls_shift/su_max 0.000
_refine_ls_structure_factor_coef Fsqd
_refine_ls_weighting_details 'w = 1/[\s^2^(Fo^2^)+(0.0731P)^2^+0.0000P] where P=(Fo^2^+2Fc^2^)/3'
_refine_ls_weighting_scheme calc
_refine_ls_wR_factor_ref 0.1362
_reflns_number_gt 2987
_reflns_number_total 4256
_reflns_threshold_expression F^2^>2.0\s(F^2^)
_cod_data_source_file jo4006156_si_001.cif
_cod_data_source_block '__hanjingchunLN220121022'
_cod_database_code 4028299

loop_
_symmetry_equiv_pos_site_id
_symmetry_equiv_pos_as_xyz
1 +X,+Y,+Z
2 -X,1/2+Y,1/2-Z
3 -X,-Y,-Z
4 +X,1/2-Y,1/2+Z

loop_
_atom_site_label
_atom_site_type_symbol
_atom_site_fract_x
_atom_site_fract_y
_atom_site_fract_z
_atom_site_U_iso_or_equiv
_atom_site_adp_type
_atom_site_occupancy
_atom_site_symmetry_multiplicity
_atom_site_calc_flag
_atom_site_refinement_flags
O(1) O 0.36506(5) 0.57934(19) 0.74167(9) 0.0257 Uani 1.00 1 d .
O(2) O 0.41073(6) 0.8116(2) 0.83875(9) 0.0305 Uani 1.00 1 d .
O(3) O 0.47351(6) 0.1851(2) 1.22172(9) 0.0355 Uani 1.00 1 d .
O(4) O 0.46875(6) -0.0395(2) 1.11799(10) 0.0321 Uani 1.00 1 d .
O(6) O 0.19539(6) 0.8057(2) 0.65478(9) 0.0349 Uani 1.00 1 d .
O(7) O 0.16702(6) 1.2104(2) 0.61697(9) 0.0315 Uani 1.00 1 d .
O(8) O 0.08528(6) 1.1065(2) 0.64517(10) 0.0396 Uani 1.00 1 d .
N(5) N 0.46368(7) 0.1256(3) 1.13820(11) 0.0255 Uani 1.00 1 d .
C(9) C 0.40752(8) 0.3171(3) 0.88719(14) 0.0263 Uani 1.00 1 d .
C(10) C 0.44464(8) 0.2596(3) 1.05759(13) 0.0221 Uani 1.00 1 d .
C(11) C 0.43071(8) 0.5717(3) 1.00227(13) 0.0247 Uani 1.00 1 d .
C(12) C 0.39595(8) 0.6496(3) 0.82741(13) 0.0238 Uani 1.00 1 d .
C(13) C 0.41048(8) 0.5073(3) 0.90669(13) 0.0223 Uani 1.00 1 d .
C(14) C 0.35389(8) 0.7105(3) 0.65917(13) 0.0266 Uani 1.00 1 d .
C(15) C 0.11903(8) 1.1080(3) 0.59692(14) 0.0281 Uani 1.00 1 d .
C(16) C 0.44748(8) 0.4472(3) 1.07863(13) 0.0236 Uani 1.00 1 d .
C(17) C 0.42533(8) 0.1898(3) 0.96273(13) 0.0244 Uani 1.00 1 d .
C(18) C 0.14718(9) 0.7844(3) 0.39461(14) 0.0332 Uani 1.00 1 d .
C(19) C 0.32624(8) 0.6059(3) 0.56925(13) 0.0276 Uani 1.00 1 d .
C(20) C 0.11169(8) 1.0034(3) 0.50287(13) 0.0278 Uani 1.00 1 d .
C(21) C 0.20335(9) 0.8486(3) 0.57683(14) 0.0273 Uani 1.00 1 d .
C(22) C 0.27839(9) 0.6856(3) 0.51556(14) 0.0288 Uani 1.00 1 d .
C(23) C 0.31050(8) 0.8623(3) 0.66410(13) 0.0291 Uani 1.00 1 d .
C(24) C 0.15258(8) 0.8869(3) 0.49030(13) 0.0273 Uani 1.00 1 d .
C(25) C 0.26921(9) 1.0394(3) 0.50551(14) 0.0306 Uani 1.00 1 d .
C(26) C 0.18020(9) 1.3242(3) 0.70453(15) 0.0344 Uani 1.00 1 d .
C(27) C 0.05496(8) 1.0402(3) 0.42684(14) 0.0312 Uani 1.00 1 d .
C(28) C 0.08383(9) 0.7653(4) 0.34017(16) 0.0416 Uani 1.00 1 d .
C(29) C 0.05411(9) 0.9532(4) 0.32912(15) 0.0393 Uani 1.00 1 d .
C(30) C 0.24361(9) 0.6161(3) 0.41750(14) 0.0348 Uani 1.00 1 d .
C(31) C 0.26452(8) 0.8635(3) 0.56432(13) 0.0282 Uani 1.00 1 d .
C(32) C 0.17904(9) 0.5977(3) 0.40605(15) 0.0360 Uani 1.00 1 d .
C(33) C 0.24326(10) 1.3645(4) 0.73020(15) 0.0387 Uani 1.00 1 d .
C(34) C 0.03948(10) 1.2464(4) 0.41735(17) 0.0452 Uani 1.00 1 d .
H(9) H 0.3932 0.2740 0.8219 0.032 Uiso 1.00 1 calc R
H(11) H 0.4330 0.7022 1.0149 0.030 Uiso 1.00 1 calc R
H(14) H 0.3907 0.7678 0.6541 0.032 Uiso 1.00 1 calc R
H(16) H 0.4607 0.4900 1.1441 0.028 Uiso 1.00 1 calc R
H(17) H 0.4244 0.0593 0.9504 0.029 Uiso 1.00 1 calc R
H(18) H 0.1650 0.8662 0.3540 0.040 Uiso 1.00 1 calc R
H(19) H 0.3412 0.4927 0.5515 0.033 Uiso 1.00 1 calc R
H(23A) H 0.3298 0.9854 0.6768 0.035 Uiso 1.00 1 calc R
H(23B) H 0.2925 0.8353 0.7172 0.035 Uiso 1.00 1 calc R
H(25A) H 0.3082 1.0487 0.4978 0.037 Uiso 1.00 1 calc R
H(25B) H 0.2611 1.1498 0.5401 0.037 Uiso 1.00 1 calc R
H(25C) H 0.2414 1.0320 0.4411 0.037 Uiso 1.00 1 calc R
H(26A) H 0.1704 1.2564 0.7584 0.041 Uiso 1.00 1 calc R
H(26B) H 0.1579 1.4420 0.6925 0.041 Uiso 1.00 1 calc R
H(27) H 0.0244 0.9762 0.4501 0.037 Uiso 1.00 1 calc R
H(28A) H 0.0802 0.7111 0.2748 0.050 Uiso 1.00 1 calc R
H(28B) H 0.0650 0.6795 0.3763 0.050 Uiso 1.00 1 calc R
H(29A) H 0.0137 0.9379 0.2899 0.047 Uiso 1.00 1 calc R
H(29B) H 0.0733 1.0387 0.2933 0.047 Uiso 1.00 1 calc R
H(30A) H 0.2587 0.4925 0.4054 0.042 Uiso 1.00 1 calc R
H(30B) H 0.2493 0.7026 0.3667 0.042 Uiso 1.00 1 calc R
H(32A) H 0.1618 0.5194 0.3482 0.043 Uiso 1.00 1 calc R
H(32B) H 0.1734 0.5323 0.4639 0.043 Uiso 1.00 1 calc R
H(33A) H 0.2540 1.4422 0.7890 0.046 Uiso 1.00 1 calc R
H(33B) H 0.2523 1.4308 0.6761 0.046 Uiso 1.00 1 calc R
H(33C) H 0.2647 1.2468 0.7423 0.046 Uiso 1.00 1 calc R
H(34A) H 0.0027 1.2628 0.3677 0.054 Uiso 1.00 1 calc R
H(34B) H 0.0696 1.3157 0.3980 0.054 Uiso 1.00 1 calc R
H(34C) H 0.0362 1.2936 0.4802 0.054 Uiso 1.00 1 calc R

loop_
_atom_site_aniso_label
_atom_site_aniso_U_11
_atom_site_aniso_U_22
_atom_site_aniso_U_33
_atom_site_aniso_U_12
_atom_site_aniso_U_13
_atom_site_aniso_U_23
O(1) 0.0276 0.0286 0.0167 -0.0032 -0.0010 0.0013
O(2) 0.0363 0.0275 0.0235 -0.0038 0.0013 0.0002
O(3) 0.0457 0.0386 0.0182 0.0035 0.0020 -0.0007
O(4) 0.0364 0.0254 0.0294 -0.0006 0.0003 -0.0002
O(6) 0.0361 0.0454 0.0206 0.0005 0.0032 0.0034
O(7) 0.0315 0.0373 0.0244 -0.0071 0.0055 -0.0060
O(8) 0.0293 0.0589 0.0316 -0.0046 0.0102 -0.0088
N(5) 0.0248 0.0291 0.0193 -0.0012 0.0004 0.0006
C(9) 0.0259 0.0337 0.0164 -0.0027 0.0010 -0.0017
C(10) 0.0243 0.0266 0.0153 -0.0010 0.0051 0.0011
C(11) 0.0229 0.0243 0.0236 -0.0004 0.0010 -0.0026
C(12) 0.0233 0.0289 0.0179 -0.0004 0.0033 -0.0020
C(13) 0.0205 0.0234 0.0204 -0.0015 0.0013 -0.0007
C(14) 0.0283 0.0316 0.0169 0.0017 0.0011 0.0041
C(15) 0.0239 0.0351 0.0230 0.0028 0.0026 0.0034
C(16) 0.0238 0.0298 0.0157 0.0001 0.0026 -0.0024
C(17) 0.0272 0.0268 0.0192 -0.0010 0.0063 -0.0013
C(18) 0.0312 0.0418 0.0210 0.0007 -0.0022 -0.0042
C(19) 0.0309 0.0325 0.0186 0.0013 0.0053 -0.0006
C(20) 0.0242 0.0386 0.0185 -0.0052 0.0021 0.0012
C(21) 0.0333 0.0240 0.0199 -0.0009 -0.0005 -0.0018
C(22) 0.0326 0.0344 0.0181 0.0010 0.0048 -0.0001
C(23) 0.0285 0.0371 0.0182 0.0021 0.0006 -0.0010
C(24) 0.0269 0.0329 0.0191 -0.0035 0.0013 0.0004
C(25) 0.0297 0.0366 0.0233 0.0004 0.0037 0.0013
C(26) 0.0403 0.0361 0.0251 -0.0073 0.0063 -0.0081
C(27) 0.0249 0.0415 0.0238 -0.0008 0.0009 -0.0001
C(28) 0.0371 0.0505 0.0284 0.0008 -0.0064 -0.0126
C(29) 0.0290 0.0560 0.0253 0.0005 -0.0055 -0.0036
C(30) 0.0398 0.0442 0.0178 0.0056 0.0032 -0.0051
C(31) 0.0283 0.0332 0.0183 0.0029 -0.0016 -0.0000
C(32) 0.0412 0.0384 0.0220 0.0013 -0.0022 -0.0093
C(33) 0.0410 0.0492 0.0250 -0.0110 0.0073 -0.0080
C(34) 0.0410 0.0526 0.0340 0.0070 -0.0032 -0.0004

loop_
_atom_type_symbol
_atom_type_description
_atom_type_scat_dispersion_real
_atom_type_scat_dispersion_imag
_atom_type_scat_source
C C 0.018 0.009
;
International Tables for Crystallography
(1992, Vol. C, Tables 4.2.6.8 and 6.1.1.4)
;
H H 0.000 0.000
;
International Tables for Crystallography
(1992, Vol. C, Table 6.1.1.4)
;
N N 0.031 0.018
;
International Tables for Crystallography
(1992, Vol. C, Tables 4.2.6.8 and 6.1.1.4)
;
O O 0.049 0.032
;
International Tables for Crystallography
(1992, Vol. C, Tables 4.2.6.8 and 6.1.1.4)
;

loop_
_geom_angle_atom_site_label_1
_geom_angle_atom_site_label_2
_geom_angle_atom_site_label_3
_geom_angle
_geom_angle_publ_flag
C(12) O(1) C(14) 115.00(15) yes
C(15) O(7) C(26) 117.80(17) yes
O(3) N(5) O(4) 123.81(16) yes
O(3) N(5) C(10) 117.87(17) yes
O(4) N(5) C(10) 118.31(15) yes
C(13) C(9) C(17) 120.13(17) yes
N(5) C(10) C(16) 118.78(16) yes
N(5) C(10) C(17) 118.20(17) yes
C(16) C(10) C(17) 123.01(17) yes
C(13) C(11) C(16) 120.37(19) yes
O(1) C(12) O(2) 123.38(17) yes
O(1) C(12) C(13) 113.00(17) yes
O(2) C(12) C(13) 123.62(16) yes
C(9) C(13) C(11) 120.36(17) yes
C(9) C(13) C(12) 122.06(17) yes
C(11) C(13) C(12) 117.48(18) yes
O(1) C(14) C(19) 108.06(16) yes
O(1) C(14) C(23) 113.40(16) yes
C(19) C(14) C(23) 104.31(14) yes
O(7) C(15) O(8) 124.62(19) yes
O(7) C(15) C(20) 110.40(18) yes
O(8) C(15) C(20) 124.90(18) yes
C(10) C(16) C(11) 118.28(17) yes
C(9) C(17) C(10) 117.82(19) yes
C(24) C(18) C(28) 109.14(19) yes
C(24) C(18) C(32) 114.13(16) yes
C(28) C(18) C(32) 112.54(19) yes
C(14) C(19) C(22) 113.48(19) yes
C(15) C(20) C(24) 121.11(15) yes
C(15) C(20) C(27) 114.37(18) yes
C(24) C(20) C(27) 124.52(17) yes
O(6) C(21) C(24) 119.69(20) yes
O(6) C(21) C(31) 121.24(16) yes
C(24) C(21) C(31) 119.06(17) yes
C(19) C(22) C(30) 124.8(2) yes
C(19) C(22) C(31) 111.11(16) yes
C(30) C(22) C(31) 124.05(17) yes
C(14) C(23) C(31) 106.98(16) yes
C(18) C(24) C(20) 122.21(16) yes
C(18) C(24) C(21) 119.72(18) yes
C(20) C(24) C(21) 117.95(17) yes
O(7) C(26) C(33) 106.77(19) yes
C(20) C(27) C(29) 111.41(18) yes
C(20) C(27) C(34) 112.58(17) yes
C(29) C(27) C(34) 112.05(18) yes
C(18) C(28) C(29) 110.88(19) yes
C(27) C(29) C(28) 112.46(17) yes
C(22) C(30) C(32) 115.01(19) yes
C(21) C(31) C(22) 109.33(17) yes
C(21) C(31) C(23) 111.42(16) yes
C(21) C(31) C(25) 109.63(16) yes
C(22) C(31) C(23) 102.77(16) yes
C(22) C(31) C(25) 112.19(17) yes
C(23) C(31) C(25) 111.35(16) yes
C(18) C(32) C(30) 113.91(19) yes
C(13) C(9) H(9) 119.932 yes
C(17) C(9) H(9) 119.940 yes
C(13) C(11) H(11) 119.811 yes
C(16) C(11) H(11) 119.815 yes
O(1) C(14) H(14) 110.302 yes
C(19) C(14) H(14) 110.291 yes
C(23) C(14) H(14) 110.286 yes
C(10) C(16) H(16) 120.856 yes
C(11) C(16) H(16) 120.860 yes
C(9) C(17) H(17) 121.084 yes
C(10) C(17) H(17) 121.092 yes
C(24) C(18) H(18) 106.860 yes
C(28) C(18) H(18) 106.877 yes
C(32) C(18) H(18) 106.861 yes
C(14) C(19) H(19) 123.263 yes
C(22) C(19) H(19) 123.260 yes
C(14) C(23) H(23A) 110.317 yes
C(14) C(23) H(23B) 110.328 yes
C(31) C(23) H(23A) 110.326 yes
C(31) C(23) H(23B) 110.317 yes
H(23A) C(23) H(23B) 108.575 yes
C(31) C(25) H(25A) 109.473 yes
C(31) C(25) H(25B) 109.471 yes
C(31) C(25) H(25C) 109.470 yes
H(25A) C(25) H(25B) 109.467 yes
H(25A) C(25) H(25C) 109.466 yes
H(25B) C(25) H(25C) 109.480 yes
O(7) C(26) H(26A) 110.362 yes
O(7) C(26) H(26B) 110.368 yes
C(33) C(26) H(26A) 110.381 yes
C(33) C(26) H(26B) 110.372 yes
H(26A) C(26) H(26B) 108.589 yes
C(20) C(27) H(27) 106.792 yes
C(29) C(27) H(27) 106.780 yes
C(34) C(27) H(27) 106.791 yes
C(18) C(28) H(28A) 109.461 yes
C(18) C(28) H(28B) 109.463 yes
C(29) C(28) H(28A) 109.461 yes
C(29) C(28) H(28B) 109.472 yes
H(28A) C(28) H(28B) 108.057 yes
C(27) C(29) H(29A) 109.115 yes
C(27) C(29) H(29B) 109.106 yes
C(28) C(29) H(29A) 109.106 yes
C(28) C(29) H(29B) 109.103 yes
H(29A) C(29) H(29B) 107.845 yes
C(22) C(30) H(30A) 108.509 yes
C(22) C(30) H(30B) 108.511 yes
C(32) C(30) H(30A) 108.517 yes
C(32) C(30) H(30B) 108.525 yes
H(30A) C(30) H(30B) 107.524 yes
C(18) C(32) H(32A) 108.768 yes
C(18) C(32) H(32B) 108.781 yes
C(30) C(32) H(32A) 108.771 yes
C(30) C(32) H(32B) 108.764 yes
H(32A) C(32) H(32B) 107.665 yes
C(26) C(33) H(33A) 109.463 yes
C(26) C(33) H(33B) 109.472 yes
C(26) C(33) H(33C) 109.467 yes
H(33A) C(33) H(33B) 109.479 yes
H(33A) C(33) H(33C) 109.470 yes
H(33B) C(33) H(33C) 109.476 yes
C(27) C(34) H(34A) 109.473 yes
C(27) C(34) H(34B) 109.476 yes
C(27) C(34) H(34C) 109.472 yes
H(34A) C(34) H(34B) 109.467 yes
H(34A) C(34) H(34C) 109.460 yes
H(34B) C(34) H(34C) 109.479 yes

loop_
_geom_bond_atom_site_label_1
_geom_bond_atom_site_label_2
_geom_bond_distance
_geom_bond_publ_flag
O(1) C(12) 1.343(3) yes
O(1) C(14) 1.4707(17) yes
O(2) C(12) 1.212(3) yes
O(3) N(5) 1.224(3) yes
O(4) N(5) 1.231(3) yes
O(6) C(21) 1.217(2) yes
O(7) C(15) 1.336(3) yes
O(7) C(26) 1.451(3) yes
O(8) C(15) 1.202(3) yes
N(5) C(10) 1.4708(16) yes
C(9) C(13) 1.389(4) yes
C(9) C(17) 1.3860(18) yes
C(10) C(16) 1.374(4) yes
C(10) C(17) 1.396(4) yes
C(11) C(13) 1.394(4) yes
C(11) C(16) 1.3792(18) yes
C(12) C(13) 1.4899(19) yes
C(14) C(19) 1.477(4) yes
C(14) C(23) 1.526(2) yes
C(15) C(20) 1.502(4) yes
C(18) C(24) 1.522(4) yes
C(18) C(28) 1.522(4) yes
C(18) C(32) 1.529(3) yes
C(19) C(22) 1.3288(19) yes
C(20) C(24) 1.343(3) yes
C(20) C(27) 1.521(3) yes
C(21) C(24) 1.508(3) yes
C(21) C(31) 1.541(4) yes
C(22) C(30) 1.505(4) yes
C(22) C(31) 1.531(4) yes
C(23) C(31) 1.547(3) yes
C(25) C(31) 1.534(3) yes
C(26) C(33) 1.496(4) yes
C(27) C(29) 1.520(4) yes
C(27) C(34) 1.520(3) yes
C(28) C(29) 1.513(3) yes
C(30) C(32) 1.530(4) yes
C(9) H(9) 0.950 yes
C(11) H(11) 0.950 yes
C(14) H(14) 1.000 yes
C(16) H(16) 0.950 yes
C(17) H(17) 0.950 yes
C(18) H(18) 1.000 yes
C(19) H(19) 0.950 yes
C(23) H(23A) 0.990 yes
C(23) H(23B) 0.990 yes
C(25) H(25A) 0.980 yes
C(25) H(25B) 0.980 yes
C(25) H(25C) 0.980 yes
C(26) H(26A) 0.990 yes
C(26) H(26B) 0.990 yes
C(27) H(27) 1.000 yes
C(28) H(28A) 0.990 yes
C(28) H(28B) 0.990 yes
C(29) H(29A) 0.990 yes
C(29) H(29B) 0.990 yes
C(30) H(30A) 0.990 yes
C(30) H(30B) 0.990 yes
C(32) H(32A) 0.990 yes
C(32) H(32B) 0.990 yes
C(33) H(33A) 0.980 yes
C(33) H(33B) 0.980 yes
C(33) H(33C) 0.980 yes
C(34) H(34A) 0.980 yes
C(34) H(34B) 0.980 yes
C(34) H(34C) 0.980 yes

loop_
_geom_contact_atom_site_label_1
_geom_contact_atom_site_label_2
_geom_contact_distance
_geom_contact_publ_flag
_geom_contact_site_symmetry_2
O(1) C(9) 2.7780(15) yes .
O(1) C(22) 3.4144(17) yes .
O(2) C(11) 2.8277(17) yes .
O(2) C(14) 2.653(3) yes .
O(2) C(23) 2.984(2) yes .
O(3) C(16) 2.7154(16) yes .
O(3) C(17) 3.553(2) yes .
O(4) C(16) 3.546(2) yes .
O(4) C(17) 2.7245(15) yes .
O(6) O(7) 2.994(2) yes .
O(6) O(8) 3.3986(17) yes .
O(6) C(15) 2.8188(17) yes .
O(6) C(18) 3.572(2) yes .
O(6) C(20) 2.8971(13) yes .
O(6) C(22) 3.297(3) yes .
O(6) C(23) 2.780(3) yes .
O(6) C(25) 3.547(3) yes .
O(7) C(21) 2.844(3) yes .
O(7) C(24) 2.898(3) yes .
O(7) C(25) 3.502(3) yes .
O(7) C(27) 3.486(3) yes .
O(7) C(34) 3.588(2) yes .
O(8) C(24) 3.456(3) yes .
O(8) C(26) 2.712(4) yes .
O(8) C(27) 3.031(3) yes .
O(8) C(34) 3.286(2) yes .
C(9) C(16) 2.793(4) yes .
C(10) C(13) 2.7351(17) yes .
C(11) C(17) 2.789(4) yes .
C(12) C(23) 3.0624(17) yes .
C(14) C(25) 3.4763(15) yes .
C(15) C(21) 2.830(3) yes .
C(15) C(33) 3.590(4) yes .
C(15) C(34) 2.922(2) yes .
C(18) C(22) 3.248(3) yes .
C(18) C(25) 3.463(5) yes .
C(18) C(27) 3.017(3) yes .
C(18) C(31) 3.236(4) yes .
C(19) C(21) 3.469(3) yes .
C(19) C(25) 3.418(3) yes .
C(20) C(28) 2.807(4) yes .
C(21) C(30) 3.174(4) yes .
C(21) C(32) 2.952(4) yes .
C(22) C(24) 3.296(3) yes .
C(24) C(25) 2.976(4) yes .
C(24) C(29) 2.860(3) yes .
C(24) C(30) 3.306(3) yes .
C(25) C(30) 3.274(5) yes .
C(31) C(32) 3.230(4) yes .
O(1) O(3) 3.309(3) yes 4_554
O(1) O(4) 3.447(2) yes 4_554
O(1) N(5) 3.454(4) yes 4_554
O(1) C(33) 3.287(4) yes 1_545
O(2) O(3) 3.145(4) yes 3_667
O(2) O(4) 3.249(7) yes 3_667
O(2) N(5) 2.998(6) yes 3_667
O(2) C(10) 3.442(5) yes 3_667
O(2) C(17) 3.200(3) yes 1_565
O(3) O(1) 3.309(4) yes 4_555
O(3) O(2) 3.145(4) yes 3_667
O(3) O(4) 3.051(5) yes 2_657
O(3) C(9) 3.186(3) yes 4_555
O(3) C(16) 3.417(4) yes 2_647
O(4) O(1) 3.447(2) yes 4_555
O(4) O(2) 3.249(7) yes 3_667
O(4) O(3) 3.051(3) yes 2_647
O(4) C(11) 3.238(3) yes 1_545
O(4) C(14) 3.232(3) yes 4_555
O(4) C(17) 3.263(2) yes 3_657
O(4) C(19) 3.358(3) yes 4_555
O(6) C(26) 3.559(3) yes 1_545
O(6) C(33) 3.435(2) yes 1_545
O(8) C(27) 3.429(8) yes 3_576
O(8) C(29) 3.514(6) yes 3_576
N(5) O(1) 3.454(3) yes 4_555
N(5) O(2) 2.998(6) yes 3_667
C(9) O(3) 3.186(3) yes 4_554
C(10) O(2) 3.442(6) yes 3_667
C(10) C(11) 3.560(7) yes 3_667
C(11) O(4) 3.238(5) yes 1_565
C(11) C(10) 3.560(7) yes 3_667
C(11) C(11) 3.522(5) yes 3_667
C(11) C(16) 3.446(5) yes 3_667
C(13) C(16) 3.399(7) yes 3_667
C(14) O(4) 3.232(3) yes 4_554
C(16) O(3) 3.417(6) yes 2_657
C(16) C(11) 3.446(5) yes 3_667
C(16) C(13) 3.399(7) yes 3_667
C(17) O(2) 3.200(4) yes 1_545
C(17) O(4) 3.263(2) yes 3_657
C(19) O(4) 3.358(3) yes 4_554
C(26) O(6) 3.559(4) yes 1_565
C(27) O(8) 3.429(8) yes 3_576
C(29) O(8) 3.514(6) yes 3_576
C(33) O(1) 3.287(6) yes 1_565
C(33) O(6) 3.435(3) yes 1_565
O(1) H(9) 2.4754 yes .
O(1) H(19) 2.6836 yes .
O(1) H(23A) 3.0997 yes .
O(1) H(23B) 2.4958 yes .
O(2) H(11) 2.5422 yes .
O(2) H(14) 2.5601 yes .
O(2) H(23A) 2.8702 yes .
O(2) H(23B) 2.9153 yes .
O(3) H(16) 2.4289 yes .
O(4) H(17) 2.4401 yes .
O(6) H(23A) 3.4288 yes .
O(6) H(23B) 2.2816 yes .
O(6) H(25B) 3.5609 yes .
O(6) H(32B) 3.2736 yes .
O(7) H(25B) 2.8133 yes .
O(7) H(33A) 3.2204 yes .
O(7) H(33B) 2.5509 yes .
O(7) H(33C) 2.5564 yes .
O(7) H(34B) 3.4403 yes .
O(7) H(34C) 3.2857 yes .
O(8) H(26A) 2.4858 yes .
O(8) H(26B) 2.9437 yes .
O(8) H(27) 2.9199 yes .
O(8) H(34C) 2.6843 yes .
N(5) H(16) 2.6131 yes .
N(5) H(17) 2.6264 yes .
C(9) H(11) 3.2686 yes .
C(10) H(9) 3.2471 yes .
C(10) H(11) 3.2252 yes .
C(11) H(9) 3.2700 yes .
C(12) H(9) 2.6909 yes .
C(12) H(11) 2.6019 yes .
C(12) H(14) 2.5797 yes .
C(12) H(23A) 3.3278 yes .
C(12) H(23B) 2.8895 yes .
C(13) H(16) 3.2683 yes .
C(13) H(17) 3.2682 yes .
C(14) H(25A) 3.3142 yes .
C(15) H(26A) 2.5309 yes .
C(15) H(26B) 2.7857 yes .
C(15) H(27) 2.8084 yes .
C(15) H(34B) 3.1337 yes .
C(15) H(34C) 2.5938 yes .
C(16) H(17) 3.2878 yes .
C(17) H(16) 3.2896 yes .
C(18) H(25C) 2.8200 yes .
C(18) H(27) 3.5504 yes .
C(18) H(29A) 3.3493 yes .
C(18) H(29B) 2.6801 yes .
C(18) H(30A) 3.3815 yes .
C(18) H(30B) 2.6712 yes .
C(19) H(23A) 3.1090 yes .
C(19) H(23B) 2.9576 yes .
C(19) H(25A) 3.3225 yes .
C(19) H(30A) 2.5866 yes .
C(19) H(30B) 3.0547 yes .
C(20) H(18) 2.9353 yes .
C(20) H(25C) 3.4872 yes .
C(20) H(28B) 2.9661 yes .
C(20) H(29A) 3.3336 yes .
C(20) H(29B) 2.8850 yes .
C(20) H(34A) 3.3660 yes .
C(20) H(34B) 2.7277 yes .
C(20) H(34C) 2.7269 yes .
C(21) H(18) 3.0568 yes .
C(21) H(23A) 3.1550 yes .
C(21) H(23B) 2.5097 yes .
C(21) H(25A) 3.3615 yes .
C(21) H(25B) 2.6965 yes .
C(21) H(25C) 2.6987 yes .
C(21) H(32B) 2.7584 yes .
C(22) H(14) 2.9474 yes .
C(22) H(18) 3.3230 yes .
C(22) H(23A) 3.1415 yes .
C(22) H(23B) 2.9972 yes .
C(22) H(25A) 2.7285 yes .
C(22) H(25B) 3.3814 yes .
C(22) H(25C) 2.7506 yes .
C(22) H(32A) 3.3725 yes .
C(22) H(32B) 2.6788 yes .
C(23) H(19) 3.2837 yes .
C(23) H(25A) 2.7059 yes .
C(23) H(25B) 2.7632 yes .
C(23) H(25C) 3.3857 yes .
C(23) H(33C) 3.2744 yes .
C(24) H(25B) 3.1482 yes .
C(24) H(25C) 2.6471 yes .
C(24) H(27) 3.0615 yes .
C(24) H(28A) 3.3373 yes .
C(24) H(28B) 2.7302 yes .
C(24) H(29B) 3.1293 yes .
C(24) H(30B) 3.5440 yes .
C(24) H(32A) 3.3654 yes .
C(24) H(32B) 2.6358 yes .
C(25) H(18) 3.0945 yes .
C(25) H(23A) 2.5088 yes .
C(25) H(23B) 3.2589 yes .
C(25) H(30B) 3.0724 yes .
C(27) H(18) 3.3490 yes .
C(27) H(28A) 3.3674 yes .
C(27) H(28B) 2.7108 yes .
C(28) H(27) 2.8330 yes .
C(28) H(32A) 2.5605 yes .
C(28) H(32B) 2.9146 yes .
C(29) H(18) 2.6802 yes .
C(29) H(34A) 2.6713 yes .
C(29) H(34B) 2.7647 yes .
C(29) H(34C) 3.3571 yes .
C(30) H(18) 2.5885 yes .
C(30) H(19) 2.7450 yes .
C(30) H(25A) 3.5166 yes .
C(30) H(25C) 2.9998 yes .
C(31) H(14) 3.0460 yes .
C(31) H(18) 3.2910 yes .
C(31) H(19) 3.2722 yes .
C(31) H(30A) 3.4675 yes .
C(31) H(30B) 2.9698 yes .
C(31) H(32B) 3.2876 yes .
C(32) H(25C) 3.4337 yes .
C(32) H(28A) 2.7254 yes .
C(32) H(28B) 2.7372 yes .
C(33) H(25B) 3.2428 yes .
C(34) H(29A) 2.8196 yes .
C(34) H(29B) 2.6065 yes .
H(9) H(17) 2.3507 yes .
H(11) H(16) 2.3389 yes .
H(14) H(19) 2.5485 yes .
H(14) H(23A) 2.2267 yes .
H(14) H(23B) 2.8007 yes .
H(14) H(25A) 3.2492 yes .
H(18) H(25C) 2.2608 yes .
H(18) H(28A) 2.3344 yes .
H(18) H(28B) 2.8567 yes .
H(18) H(29A) 3.5568 yes .
H(18) H(29B) 2.4781 yes .
H(18) H(30A) 3.4533 yes .
H(18) H(30B) 2.3154 yes .
H(18) H(32A) 2.4858 yes .
H(18) H(32B) 2.8355 yes .
H(19) H(30A) 2.4583 yes .
H(19) H(30B) 3.3063 yes .
H(23A) H(25A) 2.4998 yes .
H(23A) H(25B) 2.4844 yes .
H(23A) H(25C) 3.4687 yes .
H(23A) H(33C) 2.7665 yes .
H(23B) H(25A) 3.5909 yes .
H(23B) H(25B) 3.3120 yes .
H(23B) H(33C) 3.0652 yes .
H(25A) H(30B) 3.1944 yes .
H(25B) H(33B) 2.8403 yes .
H(25B) H(33C) 2.9406 yes .
H(25C) H(30B) 2.6148 yes .
H(26A) H(33A) 2.3587 yes .
H(26A) H(33B) 2.8506 yes .
H(26A) H(33C) 2.3544 yes .
H(26B) H(33A) 2.3546 yes .
H(26B) H(33B) 2.3584 yes .
H(26B) H(33C) 2.8505 yes .
H(27) H(28B) 2.6730 yes .
H(27) H(29A) 2.2427 yes .
H(27) H(29B) 2.8336 yes .
H(27) H(34A) 2.3516 yes .
H(27) H(34B) 2.8457 yes .
H(27) H(34C) 2.3166 yes .
H(28A) H(29A) 2.3355 yes .
H(28A) H(29B) 2.3721 yes .
H(28A) H(32A) 2.3977 yes .
H(28A) H(32B) 3.2646 yes .
H(28B) H(29A) 2.3759 yes .
H(28B) H(29B) 2.8619 yes .
H(28B) H(32A) 2.7342 yes .
H(28B) H(32B) 2.7840 yes .
H(29A) H(34A) 2.6225 yes .
H(29A) H(34B) 3.2223 yes .
H(29B) H(34A) 2.7572 yes .
H(29B) H(34B) 2.4989 yes .
H(29B) H(34C) 3.5398 yes .
H(30A) H(32A) 2.2676 yes .
H(30A) H(32B) 2.4435 yes .
H(30B) H(32A) 2.4410 yes .
H(30B) H(32B) 2.8577 yes .
O(1) H(33A) 3.1013 yes 1_545
O(1) H(33B) 2.8360 yes 1_545
O(1) H(33C) 3.4010 yes 1_545
O(2) H(9) 3.3391 yes 1_565
O(2) H(17) 2.3446 yes 1_565
O(3) H(9) 2.7206 yes 4_555
O(3) H(14) 3.2947 yes 3_667
O(3) H(16) 2.5455 yes 2_647
O(4) H(11) 2.3737 yes 1_545
O(4) H(14) 2.6518 yes 4_555
O(4) H(16) 3.4015 yes 1_545
O(4) H(16) 3.3593 yes 2_647
O(4) H(17) 3.0018 yes 3_657
O(4) H(19) 2.9873 yes 4_555
O(6) H(18) 3.3533 yes 4_565
O(6) H(26B) 2.8563 yes 1_545
O(6) H(30B) 2.9442 yes 4_565
O(6) H(32A) 3.3217 yes 4_565
O(6) H(33A) 3.3112 yes 1_545
O(6) H(33B) 2.9949 yes 1_545
O(7) H(32B) 3.2050 yes 1_565
O(8) H(27) 2.6945 yes 3_576
O(8) H(28A) 2.9536 yes 4_565
O(8) H(29A) 2.8102 yes 3_576
O(8) H(29B) 3.3652 yes 4_575
O(8) H(32A) 3.1110 yes 4_565
O(8) H(34A) 3.3682 yes 3_576
N(5) H(9) 3.5637 yes 4_555
N(5) H(11) 3.4815 yes 1_545
N(5) H(14) 3.3652 yes 4_555
N(5) H(16) 3.2877 yes 2_647
N(5) H(17) 3.5392 yes 3_657
N(5) H(19) 3.0024 yes 4_555
C(9) H(25A) 3.3531 yes 4_565
C(9) H(33C) 3.5411 yes 1_545
C(10) H(11) 3.4010 yes 3_667
C(10) H(19) 3.0672 yes 4_555
C(10) H(25A) 3.4589 yes 4_565
C(11) H(14) 2.8422 yes 4_565
C(11) H(17) 3.5643 yes 1_565
C(11) H(25A) 3.0696 yes 4_565
C(12) H(16) 3.5237 yes 3_667
C(12) H(17) 3.3906 yes 1_565
C(13) H(16) 3.3856 yes 3_667
C(13) H(25A) 3.1171 yes 4_565
C(14) H(11) 3.2270 yes 4_564
C(14) H(16) 3.4078 yes 4_564
C(14) H(33B) 3.2284 yes 1_545
C(15) H(27) 3.4015 yes 3_576
C(15) H(32A) 3.5620 yes 4_565
C(16) H(14) 2.8309 yes 4_565
C(16) H(23A) 3.5294 yes 4_565
C(16) H(25A) 3.2488 yes 4_565
C(17) H(11) 3.5650 yes 1_545
C(17) H(11) 3.4415 yes 3_667
C(17) H(19) 2.9745 yes 4_555
C(17) H(25A) 3.5433 yes 4_565
C(18) H(26B) 3.5507 yes 4_574
C(19) H(11) 3.1995 yes 4_564
C(19) H(17) 3.4784 yes 4_554
C(19) H(33B) 2.9267 yes 1_545
C(20) H(27) 3.5355 yes 3_576
C(21) H(33B) 3.3830 yes 1_545
C(22) H(33B) 3.1210 yes 1_545
C(23) H(33B) 3.4193 yes 1_545
C(25) H(30A) 3.5258 yes 1_565
C(25) H(33A) 3.0070 yes 4_574
C(26) H(18) 3.1638 yes 4_575
C(26) H(25C) 3.4467 yes 4_575
C(26) H(29B) 3.3202 yes 4_575
C(26) H(32A) 3.3067 yes 4_565
C(27) H(27) 2.9332 yes 3_576
C(28) H(29A) 3.4796 yes 2_545
C(28) H(34A) 3.1250 yes 2_545
C(28) H(34B) 3.3647 yes 1_545
C(29) H(34A) 3.0832 yes 2_545
C(30) H(23B) 3.3903 yes 4_564
C(31) H(33B) 3.5327 yes 1_545
C(32) H(26A) 3.2646 yes 4_564
C(32) H(34B) 3.3065 yes 1_545
C(33) H(9) 3.5625 yes 1_565
C(33) H(18) 3.4973 yes 4_575
C(33) H(23B) 3.5974 yes 1_565
C(33) H(25C) 3.1058 yes 4_575
C(33) H(30A) 3.5213 yes 4_565
C(34) H(27) 3.1755 yes 3_576
C(34) H(28A) 3.4064 yes 2_555
C(34) H(28B) 3.2459 yes 1_565
C(34) H(29A) 3.1897 yes 2_555
H(9) O(2) 3.3391 yes 1_545
H(9) O(3) 2.7206 yes 4_554
H(9) N(5) 3.5637 yes 4_554
H(9) C(33) 3.5625 yes 1_545
H(9) H(23A) 3.0289 yes 1_545
H(9) H(33A) 3.4844 yes 1_545
H(9) H(33C) 3.0091 yes 1_545
H(11) O(4) 2.3737 yes 1_565
H(11) N(5) 3.4815 yes 1_565
H(11) C(10) 3.4010 yes 3_667
H(11) C(14) 3.2270 yes 4_565
H(11) C(17) 3.5650 yes 1_565
H(11) C(17) 3.4415 yes 3_667
H(11) C(19) 3.1995 yes 4_565
H(11) H(14) 2.4759 yes 4_565
H(11) H(17) 2.7071 yes 1_565
H(11) H(19) 3.2559 yes 4_565
H(11) H(25A) 3.4624 yes 4_565
H(14) O(3) 3.2947 yes 3_667
H(14) O(4) 2.6518 yes 4_554
H(14) N(5) 3.3652 yes 4_554
H(14) C(11) 2.8422 yes 4_564
H(14) C(16) 2.8309 yes 4_564
H(14) H(11) 2.4759 yes 4_564
H(14) H(16) 2.4542 yes 4_564
H(16) O(3) 2.5455 yes 2_657
H(16) O(4) 3.4015 yes 1_565
H(16) O(4) 3.3593 yes 2_657
H(16) N(5) 3.2877 yes 2_657
H(16) C(12) 3.5237 yes 3_667
H(16) C(13) 3.3856 yes 3_667
H(16) C(14) 3.4078 yes 4_565
H(16) H(14) 2.4542 yes 4_565
H(16) H(23A) 3.3262 yes 4_565
H(17) O(2) 2.3446 yes 1_545
H(17) O(4) 3.0018 yes 3_657
H(17) N(5) 3.5392 yes 3_657
H(17) C(11) 3.5643 yes 1_545
H(17) C(12) 3.3906 yes 1_545
H(17) C(19) 3.4784 yes 4_555
H(17) H(11) 2.7071 yes 1_545
H(17) H(19) 2.8010 yes 4_555
H(18) O(6) 3.3533 yes 4_564
H(18) C(26) 3.1638 yes 4_574
H(18) C(33) 3.4973 yes 4_574
H(18) H(26A) 3.0451 yes 4_574
H(18) H(26B) 2.6448 yes 4_574
H(18) H(33A) 2.9083 yes 4_574
H(19) O(4) 2.9873 yes 4_554
H(19) N(5) 3.0024 yes 4_554
H(19) C(10) 3.0672 yes 4_554
H(19) C(17) 2.9745 yes 4_554
H(19) H(11) 3.2559 yes 4_564
H(19) H(17) 2.8010 yes 4_554
H(19) H(25A) 3.3171 yes 1_545
H(19) H(25B) 3.1050 yes 1_545
H(19) H(33B) 3.1691 yes 1_545
H(23A) C(16) 3.5294 yes 4_564
H(23A) H(9) 3.0289 yes 1_565
H(23A) H(16) 3.3262 yes 4_564
H(23B) C(30) 3.3903 yes 4_565
H(23B) C(33) 3.5974 yes 1_545
H(23B) H(30A) 3.2513 yes 4_565
H(23B) H(30B) 2.6285 yes 4_565
H(23B) H(33A) 3.2186 yes 1_545
H(23B) H(33B) 3.0609 yes 1_545
H(25A) C(9) 3.3531 yes 4_564
H(25A) C(10) 3.4589 yes 4_564
H(25A) C(11) 3.0696 yes 4_564
H(25A) C(13) 3.1171 yes 4_564
H(25A) C(16) 3.2488 yes 4_564
H(25A) C(17) 3.5433 yes 4_564
H(25A) H(11) 3.4624 yes 4_564
H(25A) H(19) 3.3171 yes 1_565
H(25A) H(30A) 3.5226 yes 1_565
H(25A) H(33A) 2.9045 yes 4_574
H(25B) H(19) 3.1050 yes 1_565
H(25B) H(30A) 3.1059 yes 1_565
H(25B) H(32B) 3.4527 yes 1_565
H(25B) H(33A) 3.5944 yes 4_574
H(25C) C(26) 3.4467 yes 4_574
H(25C) C(33) 3.1058 yes 4_574
H(25C) H(26A) 3.0939 yes 4_574
H(25C) H(26B) 3.5701 yes 4_574
H(25C) H(30A) 3.3800 yes 1_565
H(25C) H(33A) 2.2753 yes 4_574
H(25C) H(33C) 3.4223 yes 4_574
H(26A) C(32) 3.2646 yes 4_565
H(26A) H(18) 3.0451 yes 4_575
H(26A) H(25C) 3.0939 yes 4_575
H(26A) H(29B) 2.9238 yes 4_575
H(26A) H(30A) 3.1112 yes 4_565
H(26A) H(32A) 2.3923 yes 4_565
H(26A) H(32B) 3.5687 yes 4_565
H(26A) H(34B) 3.5798 yes 4_575
H(26B) O(6) 2.8563 yes 1_565
H(26B) C(18) 3.5507 yes 4_575
H(26B) H(18) 2.6448 yes 4_575
H(26B) H(25C) 3.5701 yes 4_575
H(26B) H(28A) 3.5054 yes 4_575
H(26B) H(29B) 2.8054 yes 4_575
H(26B) H(32B) 3.4375 yes 1_565
H(27) O(8) 2.6945 yes 3_576
H(27) C(15) 3.4015 yes 3_576
H(27) C(20) 3.5355 yes 3_576
H(27) C(27) 2.9332 yes 3_576
H(27) C(34) 3.1755 yes 3_576
H(27) H(27) 2.1082 yes 3_576
H(27) H(34A) 3.3199 yes 3_576
H(27) H(34C) 2.7675 yes 3_576
H(28A) O(8) 2.9536 yes 4_564
H(28A) C(34) 3.4064 yes 2_545
H(28A) H(26B) 3.5054 yes 4_574
H(28A) H(29A) 2.9478 yes 2_545
H(28A) H(34A) 2.4609 yes 2_545
H(28A) H(34B) 3.3777 yes 1_545
H(28B) C(34) 3.2459 yes 1_545
H(28B) H(29A) 3.1237 yes 2_545
H(28B) H(34A) 3.3291 yes 1_545
H(28B) H(34A) 3.4661 yes 2_545
H(28B) H(34B) 2.6221 yes 1_545
H(28B) H(34C) 3.2970 yes 1_545
H(28B) H(34C) 3.5947 yes 3_576
H(29A) O(8) 2.8102 yes 3_576
H(29A) C(28) 3.4796 yes 2_555
H(29A) C(34) 3.1897 yes 2_545
H(29A) H(28A) 2.9478 yes 2_555
H(29A) H(28B) 3.1237 yes 2_555
H(29A) H(29B) 3.5562 yes 2_545
H(29A) H(34A) 2.5064 yes 2_545
H(29A) H(34B) 3.0069 yes 2_545
H(29B) O(8) 3.3652 yes 4_574
H(29B) C(26) 3.3202 yes 4_574
H(29B) H(26A) 2.9238 yes 4_574
H(29B) H(26B) 2.8054 yes 4_574
H(29B) H(29A) 3.5562 yes 2_555
H(29B) H(34A) 3.2005 yes 2_545
H(30A) C(25) 3.5258 yes 1_545
H(30A) C(33) 3.5213 yes 4_564
H(30A) H(23B) 3.2513 yes 4_564
H(30A) H(25A) 3.5226 yes 1_545
H(30A) H(25B) 3.1059 yes 1_545
H(30A) H(25C) 3.3800 yes 1_545
H(30A) H(26A) 3.1112 yes 4_564
H(30A) H(33A) 3.5146 yes 4_564
H(30A) H(33C) 2.9232 yes 4_564
H(30B) O(6) 2.9442 yes 4_564
H(30B) H(23B) 2.6285 yes 4_564
H(30B) H(33A) 2.7894 yes 4_574
H(32A) O(6) 3.3217 yes 4_564
H(32A) O(8) 3.1110 yes 4_564
H(32A) C(15) 3.5620 yes 4_564
H(32A) C(26) 3.3067 yes 4_564
H(32A) H(26A) 2.3923 yes 4_564
H(32A) H(34B) 2.9114 yes 1_545
H(32B) O(7) 3.2050 yes 1_545
H(32B) H(25B) 3.4527 yes 1_545
H(32B) H(26A) 3.5687 yes 4_564
H(32B) H(26B) 3.4375 yes 1_545
H(32B) H(33B) 3.1870 yes 1_545
H(32B) H(34B) 2.8807 yes 1_545
H(33A) O(1) 3.1013 yes 1_565
H(33A) O(6) 3.3112 yes 1_565
H(33A) C(25) 3.0070 yes 4_575
H(33A) H(9) 3.4844 yes 1_565
H(33A) H(18) 2.9083 yes 4_575
H(33A) H(23B) 3.2186 yes 1_565
H(33A) H(25A) 2.9045 yes 4_575
H(33A) H(25B) 3.5944 yes 4_575
H(33A) H(25C) 2.2753 yes 4_575
H(33A) H(30A) 3.5146 yes 4_565
H(33A) H(30B) 2.7894 yes 4_575
H(33B) O(1) 2.8360 yes 1_565
H(33B) O(6) 2.9949 yes 1_565
H(33B) C(14) 3.2284 yes 1_565
H(33B) C(19) 2.9267 yes 1_565
H(33B) C(21) 3.3830 yes 1_565
H(33B) C(22) 3.1210 yes 1_565
H(33B) C(23) 3.4193 yes 1_565
H(33B) C(31) 3.5327 yes 1_565
H(33B) H(19) 3.1691 yes 1_565
H(33B) H(23B) 3.0609 yes 1_565
H(33B) H(32B) 3.1870 yes 1_565
H(33C) O(1) 3.4010 yes 1_565
H(33C) C(9) 3.5411 yes 1_565
H(33C) H(9) 3.0091 yes 1_565
H(33C) H(25C) 3.4223 yes 4_575
H(33C) H(30A) 2.9232 yes 4_565
H(34A) O(8) 3.3682 yes 3_576
H(34A) C(28) 3.1250 yes 2_555
H(34A) C(29) 3.0832 yes 2_555
H(34A) H(27) 3.3199 yes 3_576
H(34A) H(28A) 2.4609 yes 2_555
H(34A) H(28B) 3.3291 yes 1_565
H(34A) H(28B) 3.4661 yes 2_555
H(34A) H(29A) 2.5064 yes 2_555
H(34A) H(29B) 3.2005 yes 2_555
H(34B) C(28) 3.3647 yes 1_565
H(34B) C(32) 3.3065 yes 1_565
H(34B) H(26A) 3.5798 yes 4_574
H(34B) H(28A) 3.3777 yes 1_565
H(34B) H(28B) 2.6221 yes 1_565
H(34B) H(29A) 3.0069 yes 2_555
H(34B) H(32A) 2.9114 yes 1_565
H(34B) H(32B) 2.8807 yes 1_565
H(34C) H(27) 2.7675 yes 3_576
H(34C) H(28B) 3.2970 yes 1_565
H(34C) H(28B) 3.5947 yes 3_576
H(34C) H(34C) 3.5576 yes 3_586

loop_
_geom_torsion_atom_site_label_1
_geom_torsion_atom_site_label_2
_geom_torsion_atom_site_label_3
_geom_torsion_atom_site_label_4
_geom_torsion
_geom_torsion_publ_flag
C(12) O(1) C(14) C(19) 172.95(16) no
C(12) O(1) C(14) C(23) -71.94(20) no
C(14) O(1) C(12) O(2) 4.6(3) no
C(14) O(1) C(12) C(13) -174.99(16) no
C(15) O(7) C(26) C(33) 159.12(18) no
C(26) O(7) C(15) O(8) 1.7(3) no
C(26) O(7) C(15) C(20) 178.64(16) no
O(3) N(5) C(10) C(16) 10.2(3) no
O(3) N(5) C(10) C(17) -170.80(18) no
O(4) N(5) C(10) C(16) -169.86(18) no
O(4) N(5) C(10) C(17) 9.1(3) no
C(13) C(9) C(17) C(10) 1.5(3) no
C(17) C(9) C(13) C(11) -0.7(3) no
C(17) C(9) C(13) C(12) 175.39(19) no
N(5) C(10) C(16) C(11) 178.59(18) no
N(5) C(10) C(17) C(9) -180(509) no
C(16) C(10) C(17) C(9) -1.0(3) no
C(17) C(10) C(16) C(11) -0.3(3) no
C(13) C(11) C(16) C(10) 1.2(3) no
C(16) C(11) C(13) C(9) -0.6(3) no
C(16) C(11) C(13) C(12) -176.95(19) no
O(1) C(12) C(13) C(9) 18.0(3) no
O(1) C(12) C(13) C(11) -165.79(18) no
O(2) C(12) C(13) C(9) -161.6(2) no
O(2) C(12) C(13) C(11) 14.7(3) no
O(1) C(14) C(19) C(22) 129.25(19) no
O(1) C(14) C(23) C(31) -128.84(16) no
C(19) C(14) C(23) C(31) -11.5(2) no
C(23) C(14) C(19) C(22) 8.3(3) no
O(7) C(15) C(20) C(24) 56.9(3) no
O(7) C(15) C(20) C(27) -123.81(19) no
O(8) C(15) C(20) C(24) -126.2(2) no
O(8) C(15) C(20) C(27) 53.1(3) no
C(24) C(18) C(28) C(29) 53.1(2) no
C(28) C(18) C(24) C(20) -24.7(3) no
C(28) C(18) C(24) C(21) 151.15(20) no
C(24) C(18) C(32) C(30) -80.4(2) no
C(32) C(18) C(24) C(20) -151.6(2) no
C(32) C(18) C(24) C(21) 24.3(3) no
C(28) C(18) C(32) C(30) 154.46(18) no
C(32) C(18) C(28) C(29) -179.17(19) no
C(14) C(19) C(22) C(30) 175.9(2) no
C(14) C(19) C(22) C(31) -1.4(3) no
C(15) C(20) C(24) C(18) -177.86(20) no
C(15) C(20) C(24) C(21) 6.2(3) no
C(15) C(20) C(27) C(29) 171.63(19) no
C(15) C(20) C(27) C(34) 44.8(3) no
C(24) C(20) C(27) C(29) -9.1(3) no
C(24) C(20) C(27) C(34) -135.9(2) no
C(27) C(20) C(24) C(18) 2.9(3) no
C(27) C(20) C(24) C(21) -173.02(20) no
O(6) C(21) C(24) C(18) -126.9(2) no
O(6) C(21) C(24) C(20) 49.1(3) no
O(6) C(21) C(31) C(22) 100.0(2) no
O(6) C(21) C(31) C(23) -12.9(3) no
O(6) C(21) C(31) C(25) -136.61(20) no
C(24) C(21) C(31) C(22) -79.5(2) no
C(24) C(21) C(31) C(23) 167.58(18) no
C(24) C(21) C(31) C(25) 43.9(2) no
C(31) C(21) C(24) C(18) 52.6(3) no
C(31) C(21) C(24) C(20) -131.3(2) no
C(19) C(22) C(30) C(32) 130.7(2) no
C(19) C(22) C(31) C(21) -124.38(19) no
C(19) C(22) C(31) C(23) -5.9(2) no
C(19) C(22) C(31) C(25) 113.78(20) no
C(30) C(22) C(31) C(21) 58.2(3) no
C(30) C(22) C(31) C(23) 176.7(2) no
C(30) C(22) C(31) C(25) -63.6(3) no
C(31) C(22) C(30) C(32) -52.2(3) no
C(14) C(23) C(31) C(21) 127.60(18) no
C(14) C(23) C(31) C(22) 10.6(2) no
C(14) C(23) C(31) C(25) -109.66(20) no
C(20) C(27) C(29) C(28) 38.0(3) no
C(34) C(27) C(29) C(28) 165.14(19) no
C(18) C(28) C(29) C(27) -62.4(3) no
C(22) C(30) C(32) C(18) 74.3(2) no
